data_4332929
loop_
_publ_author_name
'Nitschke, Christian'
'Fenske, Dieter'
'Corrigan, John F.'

_publ_section_title
;
 Ferrocenyldiselenolate-Stabilized Copper&#x2212;Selenium Clusters
;
_journal_issue 23
_journal_name_full 'Inorganic Chemistry'
_journal_page_first 9394
_journal_page_last 9401
_journal_paper_doi 10.1021/ic061111n
_journal_volume 45
_journal_year 2006
_chemical_formula_sum 'C28 H50 Cu2 Fe P2 Se2'
_chemical_formula_weight 789.47
_chemical_name_systematic
; 
 ? 
;
_space_group_IT_number 14
_symmetry_cell_setting monoclinic
_symmetry_space_group_name_Hall '-P 2yn'
_symmetry_space_group_name_H-M 'P 1 21/n 1'
_atom_sites_solution_hydrogens geom
_atom_sites_solution_primary direct
_atom_sites_solution_secondary difmap
_audit_creation_method SHELXL-97
_cell_angle_alpha 90.00
_cell_angle_beta 99.12(2)
_cell_angle_gamma 90.00
_cell_formula_units_Z 4
_cell_length_a 10.5499(7)
_cell_length_b 12.4427(10)
_cell_length_c 25.042(2)
_cell_measurement_temperature 173(2)
_cell_volume 3245.7(5)
_computing_cell_refinement kumaCCD
_computing_data_collection kumaCCD
_computing_data_reduction kumaCCD
_computing_structure_refinement 'SHELXL-97 (Sheldrick, 1997)'
_computing_structure_solution 'SHELXS-97 (Sheldrick, 1990)'
_diffrn_ambient_temperature 173(2)
_diffrn_measured_fraction_theta_full 0.701
_diffrn_measured_fraction_theta_max 0.701
_diffrn_measurement_device_type KM4CCD
_diffrn_measurement_method '\w scans'
_diffrn_radiation_monochromator graphite
_diffrn_radiation_source 'fine-focus sealed tube'
_diffrn_radiation_type MoK\a
_diffrn_radiation_wavelength 0.71073
_diffrn_reflns_av_R_equivalents 0.0556
_diffrn_reflns_av_sigmaI/netI 0.0405
_diffrn_reflns_limit_h_max 13
_diffrn_reflns_limit_h_min -13
_diffrn_reflns_limit_k_max 11
_diffrn_reflns_limit_k_min -15
_diffrn_reflns_limit_l_max 32
_diffrn_reflns_limit_l_min -37
_diffrn_reflns_number 24772
_diffrn_reflns_theta_full 31.69
_diffrn_reflns_theta_max 31.69
_diffrn_reflns_theta_min 3.38
_exptl_absorpt_coefficient_mu 4.097
_exptl_absorpt_correction_type none
_exptl_crystal_density_diffrn 1.616
_exptl_crystal_density_method 'not measured'
_exptl_crystal_F_000 1600
_refine_diff_density_max 2.182
_refine_diff_density_min -2.485
_refine_diff_density_rms 0.404
_refine_ls_extinction_method none
_refine_ls_goodness_of_fit_ref 1.103
_refine_ls_hydrogen_treatment mixed
_refine_ls_matrix_type full
_refine_ls_number_parameters 316
_refine_ls_number_reflns 7697
_refine_ls_number_restraints 0
_refine_ls_restrained_S_all 1.103
_refine_ls_R_factor_all 0.0701
_refine_ls_R_factor_gt 0.0555
_refine_ls_shift/su_max 0.002
_refine_ls_shift/su_mean 0.000
_refine_ls_structure_factor_coef Fsqd
_refine_ls_weighting_details 'calc w=1/[\s^2^(Fo^2^)+(0.1267P)^2^+0.0000P] where P=(Fo^2^+2Fc^2^)/3'
_refine_ls_weighting_scheme calc
_refine_ls_wR_factor_gt 0.1461
_refine_ls_wR_factor_ref 0.1792
_reflns_number_gt 6322
_reflns_number_total 7697
_reflns_threshold_expression >2sigma(I)
_cod_data_source_file ic061111nsup1.cif
_cod_data_source_block cn183_(1)
_cod_depositor_comments
;
The following automatic conversions were performed:

'_symmetry_cell_setting' value 'Monoclinic' changed to 'monoclinic'
according to /home/saulius/struct/CIF-dictionaries/cif_core.dic
dictionary named 'cif_core.dic' version 2.4.2 from 2011-04-26.

Automatic conversion script
Id: cif_fix_values 1891 2012-01-12 08:04:46Z andrius 
;
_cod_original_cell_volume 3245.7(4)
_cod_original_sg_symbol_H-M P2(1)/n
_cod_database_code 4332929

loop_
_symmetry_equiv_pos_as_xyz
'x, y, z'
'-x+1/2, y+1/2, -z+1/2'
'-x, -y, -z'
'x-1/2, -y-1/2, z-1/2'

loop_
_atom_site_label
_atom_site_type_symbol
_atom_site_fract_x
_atom_site_fract_y
_atom_site_fract_z
_atom_site_U_iso_or_equiv
_atom_site_adp_type
_atom_site_occupancy
_atom_site_symmetry_multiplicity
_atom_site_calc_flag
_atom_site_refinement_flags
Se1 Se 0.89639(4) 0.66727(3) 0.099693(16) 0.02226(14) Uani 1 1 d .
Se2 Se 1.16579(4) 0.86052(3) 0.154991(17) 0.02541(14) Uani 1 1 d .
Fe1 Fe 0.85923(5) 0.95591(5) 0.08330(2) 0.02096(16) Uani 1 1 d .
Cu1 Cu 1.11722(5) 0.70356(4) 0.09577(2) 0.02413(15) Uani 1 1 d .
Cu2 Cu 1.02435(5) 0.73063(4) 0.185671(19) 0.02425(15) Uani 1 1 d .
P1 P 1.28089(10) 0.60838(9) 0.07565(4) 0.0225(2) Uani 1 1 d .
P2 P 1.01442(10) 0.64322(9) 0.26163(4) 0.0234(2) Uani 1 1 d .
C1 C 0.8089(4) 0.7957(3) 0.07567(15) 0.0212(8) Uani 1 1 d .
C2 C 0.7219(4) 0.8531(4) 0.10357(18) 0.0281(9) Uani 1 1 d .
H2A H 0.7055 0.8378 0.1411 0.034 Uiso 1 1 calc R
C3 C 0.6639(4) 0.9370(4) 0.0692(2) 0.0346(10) Uani 1 1 d .
H3A H 0.5995 0.9901 0.0784 0.042 Uiso 1 1 calc R
C4 C 0.7140(4) 0.9327(4) 0.02017(19) 0.0324(10) Uani 1 1 d .
H4A H 0.6908 0.9815 -0.0116 0.039 Uiso 1 1 calc R
C5 C 0.8046(4) 0.8453(3) 0.02419(16) 0.0250(8) Uani 1 1 d .
H5A H 0.8556 0.8230 -0.0044 0.030 Uiso 1 1 calc R
C6 C 1.0443(4) 0.9657(3) 0.12546(16) 0.0227(8) Uani 1 1 d .
C7 C 0.9561(4) 1.0213(3) 0.15307(17) 0.0279(9) Uani 1 1 d .
H7A H 0.9396 1.0055 0.1905 0.034 Uiso 1 1 calc R
C8 C 0.8943(5) 1.1041(4) 0.1179(2) 0.0338(10) Uani 1 1 d .
H8A H 0.8283 1.1560 0.1266 0.041 Uiso 1 1 calc R
C9 C 0.9439(4) 1.0982(3) 0.06812(19) 0.0304(9) Uani 1 1 d .
H9A H 0.9190 1.1452 0.0358 0.036 Uiso 1 1 calc R
C10 C 1.0363(4) 1.0113(3) 0.07293(17) 0.0247(8) Uani 1 1 d .
H10A H 1.0860 0.9875 0.0442 0.030 Uiso 1 1 calc R
C11 C 1.2653(4) 0.4593(3) 0.07667(19) 0.0286(9) Uani 1 1 d .
H11A H 1.2917 0.4368 0.1152 0.034 Uiso 1 1 calc R
C12 C 1.1265(4) 0.4227(4) 0.0606(2) 0.0327(10) Uani 1 1 d .
H12A H 1.1225 0.3441 0.0618 0.049 Uiso 1 1 calc R
H12B H 1.0939 0.4475 0.0238 0.049 Uiso 1 1 calc R
H12C H 1.0739 0.4531 0.0858 0.049 Uiso 1 1 calc R
C13 C 1.3519(5) 0.3972(4) 0.0436(2) 0.0364(11) Uani 1 1 d .
H13A H 1.3373 0.3199 0.0469 0.055 Uiso 1 1 calc R
H13B H 1.4420 0.4137 0.0573 0.055 Uiso 1 1 calc R
H13C H 1.3317 0.4183 0.0055 0.055 Uiso 1 1 calc R
C14 C 1.3310(4) 0.6454(4) 0.01010(19) 0.0320(10) Uani 1 1 d .
H14A H 1.4053 0.5991 0.0044 0.038 Uiso 1 1 calc R
C15 C 1.3734(6) 0.7636(5) 0.0112(2) 0.0505(14) Uani 1 1 d .
H15A H 1.3997 0.7823 -0.0235 0.076 Uiso 1 1 calc R
H15B H 1.4458 0.7743 0.0405 0.076 Uiso 1 1 calc R
H15C H 1.3017 0.8097 0.0173 0.076 Uiso 1 1 calc R
C16 C 1.2216(5) 0.6263(4) -0.0359(2) 0.0411(12) Uani 1 1 d .
H16A H 1.2488 0.6463 -0.0702 0.062 Uiso 1 1 calc R
H16B H 1.1477 0.6702 -0.0304 0.062 Uiso 1 1 calc R
H16C H 1.1975 0.5502 -0.0369 0.062 Uiso 1 1 calc R
C17 C 1.4242(4) 0.6369(4) 0.12722(19) 0.0324(10) Uani 1 1 d .
H17A H 1.4369 0.7165 0.1267 0.039 Uiso 1 1 calc R
C18 C 1.3973(5) 0.6095(5) 0.1841(2) 0.0455(13) Uani 1 1 d .
H18A H 1.4734 0.6257 0.2108 0.068 Uiso 1 1 calc R
H18B H 1.3767 0.5329 0.1859 0.068 Uiso 1 1 calc R
H18C H 1.3245 0.6523 0.1921 0.068 Uiso 1 1 calc R
C19 C 1.5514(4) 0.5873(5) 0.1177(2) 0.0443(13) Uani 1 1 d .
H19A H 1.6196 0.6083 0.1471 0.067 Uiso 1 1 calc R
H19B H 1.5725 0.6130 0.0832 0.067 Uiso 1 1 calc R
H19C H 1.5435 0.5088 0.1167 0.067 Uiso 1 1 calc R
C20 C 0.8770(5) 0.6840(4) 0.29395(18) 0.0359(11) Uani 1 1 d .
H20A H 0.8775 0.6401 0.3274 0.043 Uiso 1 1 calc R
C21 C 0.7506(5) 0.6635(6) 0.2558(2) 0.0576(18) Uani 1 1 d .
H21A H 0.6784 0.6856 0.2736 0.086 Uiso 1 1 calc R
H21B H 0.7431 0.5868 0.2470 0.086 Uiso 1 1 calc R
H21C H 0.7495 0.7051 0.2225 0.086 Uiso 1 1 calc R
C22 C 0.8925(7) 0.8031(5) 0.3101(3) 0.067(2) Uani 1 1 d .
H22A H 0.8198 0.8255 0.3275 0.101 Uiso 1 1 calc R
H22B H 0.8950 0.8469 0.2778 0.101 Uiso 1 1 calc R
H22C H 0.9726 0.8127 0.3355 0.101 Uiso 1 1 calc R
C23 C 1.1568(5) 0.6361(6) 0.3142(2) 0.0588(18) Uani 1 1 d .
H23A H 1.2005 0.5689 0.3048 0.071 Uiso 1 1 calc R
C24 C 1.2528(6) 0.7192(6) 0.3104(3) 0.070(2) Uani 1 1 d .
H24A H 1.3251 0.7099 0.3399 0.105 Uiso 1 1 calc R
H24B H 1.2142 0.7902 0.3133 0.105 Uiso 1 1 calc R
H24C H 1.2834 0.7133 0.2756 0.105 Uiso 1 1 calc R
C25 C 1.1368(6) 0.6162(5) 0.37230(19) 0.0497(15) Uani 1 1 d .
H25A H 1.2201 0.6152 0.3960 0.075 Uiso 1 1 calc R
H25B H 1.0938 0.5469 0.3745 0.075 Uiso 1 1 calc R
H25C H 1.0835 0.6737 0.3837 0.075 Uiso 1 1 calc R
C26 C 0.9815(10) 0.5016(5) 0.2437(3) 0.086(3) Uani 1 1 d .
H26A H 0.8952 0.5058 0.2206 0.103 Uiso 1 1 calc R
C27 C 1.0585(8) 0.4559(5) 0.2075(3) 0.0625(19) Uani 1 1 d .
H27A H 1.0322 0.3813 0.1996 0.094 Uiso 1 1 calc R
H27B H 1.1490 0.4577 0.2242 0.094 Uiso 1 1 calc R
H27C H 1.0471 0.4973 0.1738 0.094 Uiso 1 1 calc R
C28 C 0.9551(7) 0.4273(5) 0.2902(3) 0.0596(17) Uani 1 1 d .
H28A H 0.9364 0.3546 0.2761 0.089 Uiso 1 1 calc R
H28B H 0.8814 0.4548 0.3054 0.089 Uiso 1 1 calc R
H28C H 1.0309 0.4256 0.3184 0.089 Uiso 1 1 calc R

loop_
_atom_site_aniso_label
_atom_site_aniso_U_11
_atom_site_aniso_U_22
_atom_site_aniso_U_33
_atom_site_aniso_U_23
_atom_site_aniso_U_13
_atom_site_aniso_U_12
Se1 0.0180(2) 0.0190(2) 0.0293(2) -0.00081(14) 0.00221(16) -0.00202(14)
Se2 0.0204(2) 0.0209(2) 0.0327(2) 0.00119(15) -0.00249(18) -0.00332(15)
Fe1 0.0199(3) 0.0199(3) 0.0234(3) -0.0006(2) 0.0045(2) 0.0019(2)
Cu1 0.0186(3) 0.0251(3) 0.0297(3) -0.00063(19) 0.0072(2) 0.00415(19)
Cu2 0.0266(3) 0.0232(3) 0.0235(3) 0.00354(18) 0.0059(2) 0.00276(19)
P1 0.0155(5) 0.0220(5) 0.0311(5) -0.0022(4) 0.0071(4) 0.0001(4)
P2 0.0231(5) 0.0248(6) 0.0231(5) 0.0038(4) 0.0059(4) 0.0015(4)
C1 0.0159(18) 0.025(2) 0.0236(18) -0.0029(15) 0.0047(14) -0.0040(15)
C2 0.021(2) 0.031(2) 0.034(2) -0.0031(17) 0.0090(17) -0.0020(17)
C3 0.019(2) 0.031(2) 0.054(3) -0.005(2) 0.006(2) 0.0042(17)
C4 0.029(2) 0.028(2) 0.036(2) 0.0020(18) -0.0072(19) -0.0003(18)
C5 0.027(2) 0.022(2) 0.0242(19) 0.0024(15) -0.0004(16) -0.0037(16)
C6 0.024(2) 0.021(2) 0.0234(18) -0.0009(15) 0.0034(15) -0.0036(15)
C7 0.034(2) 0.023(2) 0.027(2) -0.0085(16) 0.0047(17) 0.0025(17)
C8 0.034(2) 0.023(2) 0.043(3) -0.0051(19) 0.004(2) 0.0047(18)
C9 0.031(2) 0.020(2) 0.039(2) 0.0020(17) 0.0017(19) -0.0027(17)
C10 0.026(2) 0.020(2) 0.029(2) 0.0012(15) 0.0064(16) -0.0061(16)
C11 0.025(2) 0.026(2) 0.035(2) -0.0029(17) 0.0078(17) -0.0018(16)
C12 0.027(2) 0.029(2) 0.043(2) -0.0027(19) 0.0094(19) -0.0044(18)
C13 0.032(2) 0.027(2) 0.053(3) -0.010(2) 0.015(2) 0.0033(18)
C14 0.025(2) 0.033(2) 0.041(2) 0.0039(19) 0.0128(19) 0.0012(18)
C15 0.043(3) 0.045(3) 0.062(4) 0.017(3) 0.003(3) -0.014(2)
C16 0.049(3) 0.038(3) 0.034(2) 0.003(2) 0.000(2) 0.000(2)
C17 0.023(2) 0.036(2) 0.038(2) -0.0052(19) 0.0024(18) 0.0007(18)
C18 0.036(3) 0.063(4) 0.037(3) -0.008(2) 0.003(2) 0.001(2)
C19 0.016(2) 0.063(4) 0.052(3) -0.004(3) 0.000(2) 0.001(2)
C20 0.027(2) 0.055(3) 0.027(2) 0.008(2) 0.0071(18) 0.012(2)
C21 0.024(3) 0.096(5) 0.050(3) 0.026(3) -0.001(2) -0.004(3)
C22 0.078(5) 0.064(4) 0.061(4) -0.010(3) 0.015(3) 0.040(4)
C23 0.024(3) 0.115(6) 0.034(3) 0.015(3) -0.004(2) -0.006(3)
C24 0.056(4) 0.097(6) 0.046(3) 0.023(3) -0.022(3) -0.047(4)
C25 0.044(3) 0.080(4) 0.024(2) 0.014(2) 0.004(2) 0.014(3)
C26 0.169(9) 0.023(3) 0.087(5) 0.002(3) 0.085(6) -0.005(4)
C27 0.108(6) 0.034(3) 0.045(3) -0.005(2) 0.011(3) 0.002(3)
C28 0.079(5) 0.033(3) 0.074(4) 0.012(3) 0.034(4) -0.010(3)

loop_
_atom_type_symbol
_atom_type_description
_atom_type_scat_dispersion_real
_atom_type_scat_dispersion_imag
_atom_type_scat_source
C C 0.0033 0.0016 'International Tables Vol C Tables 4.2.6.8 and 6.1.1.4'
H H 0.0000 0.0000 'International Tables Vol C Tables 4.2.6.8 and 6.1.1.4'
P P 0.1023 0.0942 'International Tables Vol C Tables 4.2.6.8 and 6.1.1.4'
Fe Fe 0.3463 0.8444 'International Tables Vol C Tables 4.2.6.8 and 6.1.1.4'
Cu Cu 0.3201 1.2651 'International Tables Vol C Tables 4.2.6.8 and 6.1.1.4'
Se Se -0.0929 2.2259 'International Tables Vol C Tables 4.2.6.8 and 6.1.1.4'

loop_
_geom_angle_atom_site_label_1
_geom_angle_atom_site_label_2
_geom_angle_atom_site_label_3
_geom_angle
C1 Se1 Cu1 104.86(12)
C1 Se1 Cu2 100.26(12)
Cu1 Se1 Cu2 64.91(2)
C6 Se2 Cu2 99.95(12)
C6 Se2 Cu1 104.45(12)
Cu2 Se2 Cu1 65.06(2)
C5 Fe1 C4 41.41(18)
C5 Fe1 C8 158.15(18)
C4 Fe1 C8 121.24(19)
C5 Fe1 C9 122.11(18)
C4 Fe1 C9 105.94(19)
C8 Fe1 C9 40.84(19)
C5 Fe1 C10 107.13(18)
C4 Fe1 C10 122.54(18)
C8 Fe1 C10 69.04(18)
C9 Fe1 C10 41.44(17)
C5 Fe1 C7 159.10(17)
C4 Fe1 C7 158.32(19)
C8 Fe1 C7 41.27(18)
C9 Fe1 C7 68.97(18)
C10 Fe1 C7 68.42(17)
C5 Fe1 C3 68.67(19)
C4 Fe1 C3 40.4(2)
C8 Fe1 C3 106.6(2)
C9 Fe1 C3 121.63(19)
C10 Fe1 C3 158.54(19)
C7 Fe1 C3 123.01(19)
C5 Fe1 C2 68.26(17)
C4 Fe1 C2 68.36(18)
C8 Fe1 C2 122.93(19)
C9 Fe1 C2 158.42(18)
C10 Fe1 C2 159.15(17)
C7 Fe1 C2 108.21(18)
C3 Fe1 C2 40.69(18)
C5 Fe1 C1 40.62(15)
C4 Fe1 C1 68.98(17)
C8 Fe1 C1 159.45(18)
C9 Fe1 C1 158.78(18)
C10 Fe1 C1 122.71(16)
C7 Fe1 C1 123.30(16)
C3 Fe1 C1 68.67(17)
C2 Fe1 C1 40.63(16)
C5 Fe1 C6 123.07(17)
C4 Fe1 C6 159.23(19)
C8 Fe1 C6 68.81(18)
C9 Fe1 C6 68.89(17)
C10 Fe1 C6 40.45(16)
C7 Fe1 C6 40.44(16)
C3 Fe1 C6 159.39(19)
C2 Fe1 C6 123.72(17)
C1 Fe1 C6 108.16(16)
P1 Cu1 Se1 135.06(4)
P1 Cu1 Se2 117.81(4)
Se1 Cu1 Se2 103.69(3)
P1 Cu1 Cu2 132.53(4)
Se1 Cu1 Cu2 59.23(2)
Se2 Cu1 Cu2 56.547(19)
P2 Cu2 Se2 136.24(4)
P2 Cu2 Se1 119.82(4)
Se2 Cu2 Se1 102.47(2)
P2 Cu2 Cu1 138.89(4)
Se2 Cu2 Cu1 58.39(2)
Se1 Cu2 Cu1 55.861(18)
C14 P1 C17 104.6(2)
C14 P1 C11 107.2(2)
C17 P1 C11 104.1(2)
C14 P1 Cu1 114.14(16)
C17 P1 Cu1 108.49(15)
C11 P1 Cu1 117.08(14)
C23 P2 C26 103.3(4)
C23 P2 C20 108.1(3)
C26 P2 C20 103.9(3)
C23 P2 Cu2 119.74(19)
C26 P2 Cu2 107.1(2)
C20 P2 Cu2 113.03(16)
C5 C1 C2 107.2(4)
C5 C1 Se1 126.7(3)
C2 C1 Se1 125.8(3)
C5 C1 Fe1 68.7(2)
C2 C1 Fe1 69.4(2)
Se1 C1 Fe1 132.8(2)
C3 C2 C1 108.5(4)
C3 C2 Fe1 69.4(3)
C1 C2 Fe1 70.0(2)
C4 C3 C2 108.2(4)
C4 C3 Fe1 69.5(2)
C2 C3 Fe1 69.9(2)
C3 C4 C5 107.6(4)
C3 C4 Fe1 70.1(3)
C5 C4 Fe1 69.2(2)
C1 C5 C4 108.4(4)
C1 C5 Fe1 70.7(2)
C4 C5 Fe1 69.4(2)
C10 C6 C7 107.9(4)
C10 C6 Se2 124.9(3)
C7 C6 Se2 126.8(3)
C10 C6 Fe1 68.8(2)
C7 C6 Fe1 68.9(2)
Se2 C6 Fe1 133.0(2)
C6 C7 C8 108.5(4)
C6 C7 Fe1 70.6(2)
C8 C7 Fe1 69.3(3)
C9 C8 C7 107.7(4)
C9 C8 Fe1 69.6(3)
C7 C8 Fe1 69.5(2)
C8 C9 C10 107.5(4)
C8 C9 Fe1 69.6(3)
C10 C9 Fe1 69.3(2)
C6 C10 C9 108.4(4)
C6 C10 Fe1 70.7(2)
C9 C10 Fe1 69.3(2)
C12 C11 C13 109.6(4)
C12 C11 P1 112.1(3)
C13 C11 P1 115.6(3)
C16 C14 C15 110.3(4)
C16 C14 P1 110.1(3)
C15 C14 P1 110.1(4)
C19 C17 C18 110.6(4)
C19 C17 P1 116.9(3)
C18 C17 P1 110.6(3)
C21 C20 C22 111.7(5)
C21 C20 P2 110.4(4)
C22 C20 P2 108.9(4)
C24 C23 C25 112.3(6)
C24 C23 P2 114.6(5)
C25 C23 P2 118.1(4)
C27 C26 C28 115.4(6)
C27 C26 P2 115.6(5)
C28 C26 P2 116.0(5)

loop_
_geom_bond_atom_site_label_1
_geom_bond_atom_site_label_2
_geom_bond_distance
Se1 C1 1.895(4)
Se1 Cu1 2.3904(6)
Se1 Cu2 2.4816(8)
Se2 C6 1.898(4)
Se2 Cu2 2.4067(7)
Se2 Cu1 2.4567(7)
Fe1 C5 2.037(4)
Fe1 C4 2.040(4)
Fe1 C8 2.045(5)
Fe1 C9 2.045(4)
Fe1 C10 2.046(4)
Fe1 C7 2.048(4)
Fe1 C3 2.049(5)
Fe1 C2 2.056(4)
Fe1 C1 2.064(4)
Fe1 C6 2.071(4)
Cu1 P1 2.2167(11)
Cu1 Cu2 2.6155(8)
Cu2 P2 2.2081(11)
P1 C14 1.861(5)
P1 C17 1.860(5)
P1 C11 1.863(4)
P2 C23 1.836(5)
P2 C26 1.838(7)
P2 C20 1.840(5)
C1 C5 1.423(5)
C1 C2 1.430(6)
C2 C3 1.427(6)
C3 C4 1.413(7)
C4 C5 1.441(6)
C6 C10 1.423(6)
C6 C7 1.424(6)
C7 C8 1.442(6)
C8 C9 1.427(7)
C9 C10 1.447(6)
C11 C12 1.526(6)
C11 C13 1.535(6)
C14 C16 1.515(7)
C14 C15 1.537(7)
C17 C19 1.529(7)
C17 C18 1.535(7)
C20 C21 1.534(7)
C20 C22 1.537(8)
C23 C24 1.460(8)
C23 C25 1.524(7)
C26 C27 1.427(10)
C26 C28 1.545(8)
